data_4300471
loop_
_publ_author_name
'Brisse, Fran\,cois'
'Mohamed Osman, Awaleh'
'Antonnella, Badia'

_journal_name_full 'Inorganic Chemistry'
_journal_paper_doi 10.1021/ic051357c
_journal_year 2006
_chemical_formula_moiety 'C24 H18 Ag2 F14 O4 S2'
_chemical_formula_sum 'C24 H18 Ag2 F14 O4 S2'
_chemical_formula_weight 916.24
_space_group_IT_number 2
_space_group_name_Hall '-P 1'
_space_group_name_H-M_alt 'P -1'
_symmetry_cell_setting triclinic
_symmetry_space_group_name_Hall '-P 1'
_symmetry_space_group_name_H-M 'P -1'
_cell_angle_alpha 88.0940(10)
_cell_angle_beta 81.7250(10)
_cell_angle_gamma 70.3870(10)
_cell_formula_units_Z 2
_cell_length_a 9.54640(10)
_cell_length_b 11.2508(2)
_cell_length_c 14.8801(2)
_cell_measurement_temperature 100(2)
_cell_volume 1489.60(4)
_diffrn_ambient_temperature 100(2)
_exptl_crystal_density_diffrn 2.043
_cod_depositor_comments
;
The following automatic conversions were performed:
'_symmetry_cell_setting' value 'Triclinic' changed to 'triclinic'
according to '/home/saulius/struct/CIF-dictionaries/cif_core.dic'
dictionary named 'cif_core.dic' version 2.4.1 from
2010-06-29.

'_geom_bond_publ_flag' value 'Y' changed to 'y' according to
'/home/saulius/struct/CIF-dictionaries/cif_core.dic' dictionary named
'cif_core.dic' version 2.4.1 from 2010-06-29 (65 times).

Automatic conversion script
Id: cif_fix_enum 1527 2010-12-29 10:47:43Z saulius 
;
_cod_database_code 4300471

loop_
_symmetry_equiv_pos_as_xyz
'x, y, z'
'-x, -y, -z'

loop_
_atom_site_label
_atom_site_type_symbol
_atom_site_fract_x
_atom_site_fract_y
_atom_site_fract_z
_atom_site_U_iso_or_equiv
_atom_site_adp_type
_atom_site_occupancy
_atom_site_symmetry_multiplicity
_atom_site_calc_flag
_atom_site_refinement_flags
_atom_site_disorder_assembly
_atom_site_disorder_group
Ag1 Ag 0.59423(4) 0.90748(4) 0.05372(2) 0.01946(14) Uani 1 1 d . . .
Ag2 Ag 0.53868(4) 0.67218(4) -0.02482(3) 0.02181(14) Uani 1 1 d . . .
S1 S 0.62180(14) 1.12922(12) 0.08395(8) 0.0168(3) Uani 1 1 d . . .
S2 S 0.69043(14) 0.44479(12) -0.06577(8) 0.0163(3) Uani 1 1 d . . .
F1 F 0.9303(4) 0.9874(4) -0.2270(2) 0.0319(8) Uani 1 1 d . . .
F2 F 0.9623(4) 0.7866(4) -0.2162(2) 0.0343(9) Uani 1 1 d . . .
F3 F 0.7038(4) 1.0198(3) -0.3259(3) 0.0342(8) Uani 1 1 d . . .
F4 F 0.7185(4) 0.8229(4) -0.3073(3) 0.0362(9) Uani 1 1 d . . .
F5 F 0.9962(5) 0.9402(5) -0.4094(3) 0.0485(11) Uani 1 1 d . . .
F6 F 1.0015(6) 0.7487(4) -0.3976(3) 0.0546(12) Uani 1 1 d . . .
F7 F 0.8427(5) 0.8803(5) -0.4720(3) 0.0478(11) Uani 1 1 d . . .
O1 O 0.7280(4) 0.8381(4) -0.0916(3) 0.0234(8) Uani 1 1 d . . .
O2 O 0.6551(4) 1.0443(4) -0.1291(3) 0.0251(9) Uani 1 1 d . . .
O3 O 0.5937(5) 0.6193(4) 0.1207(3) 0.0271(9) Uani 1 1 d . A .
O4 O 0.7165(5) 0.7528(4) 0.1444(3) 0.0343(11) Uani 1 1 d . A .
C1 C 0.7317(6) 0.9305(5) -0.1393(4) 0.0202(11) Uani 1 1 d . . .
C2 C 0.8585(6) 0.9006(5) -0.2227(4) 0.0214(11) Uani 1 1 d . . .
C3 C 0.7964(7) 0.9035(6) -0.3132(4) 0.0237(12) Uani 1 1 d . . .
C4 C 0.9137(8) 0.8666(6) -0.3990(4) 0.0318(14) Uani 1 1 d . . .
C5 C 0.6679(7) 0.6639(6) 0.1630(4) 0.0276(13) Uani 1 1 d D . .
C11 C 0.6325(6) 1.1378(6) 0.2019(4) 0.0224(11) Uani 1 1 d . . .
C12 C 0.6699(7) 1.0280(6) 0.2517(4) 0.0277(13) Uani 1 1 d . . .
H12 H 0.6899 0.9486 0.2231 0.033 Uiso 1 1 calc R . .
C13 C 0.6777(9) 1.0350(7) 0.3432(5) 0.0397(16) Uani 1 1 d . . .
H13 H 0.7052 0.9598 0.3773 0.048 Uiso 1 1 calc R . .
C14 C 0.6458(9) 1.1504(7) 0.3856(5) 0.0393(16) Uani 1 1 d . . .
H14 H 0.6486 1.1545 0.4490 0.047 Uiso 1 1 calc R . .
C15 C 0.6101(9) 1.2594(6) 0.3359(4) 0.0362(15) Uani 1 1 d . . .
H15 H 0.5909 1.3383 0.3650 0.043 Uiso 1 1 calc R . .
C16 C 0.6019(7) 1.2550(6) 0.2435(4) 0.0284(13) Uani 1 1 d . . .
H16 H 0.5759 1.3303 0.2094 0.034 Uiso 1 1 calc R . .
C17 C 0.8060(6) 1.1263(5) 0.0302(4) 0.0198(11) Uani 1 1 d . . .
H17A H 0.7984 1.1558 -0.0329 0.024 Uiso 1 1 calc R . .
H17B H 0.8367 1.1866 0.0629 0.024 Uiso 1 1 calc R . .
C18 C 0.9277(6) 0.9978(5) 0.0279(4) 0.0198(11) Uani 1 1 d . . .
H18A H 0.8941 0.9344 0.0011 0.024 Uiso 1 1 calc R . .
H18B H 0.9461 0.9720 0.0906 0.024 Uiso 1 1 calc R . .
C21 C 0.7567(6) 0.4214(5) -0.1838(4) 0.0192(11) Uani 1 1 d . . .
C22 C 0.7786(7) 0.5216(6) -0.2366(4) 0.0234(12) Uani 1 1 d . . .
H22 H 0.7602 0.6015 -0.2093 0.028 Uiso 1 1 calc R . .
C23 C 0.8273(7) 0.5019(6) -0.3285(4) 0.0307(14) Uani 1 1 d . . .
H23 H 0.8434 0.5686 -0.3646 0.037 Uiso 1 1 calc R . .
C24 C 0.8530(7) 0.3850(6) -0.3689(4) 0.0314(14) Uani 1 1 d . . .
H24 H 0.8868 0.3718 -0.4322 0.038 Uiso 1 1 calc R . .
C25 C 0.8288(8) 0.2885(7) -0.3158(4) 0.0351(15) Uani 1 1 d . . .
H25 H 0.8467 0.2085 -0.3430 0.042 Uiso 1 1 calc R . .
C26 C 0.7793(7) 0.3065(6) -0.2244(4) 0.0261(12) Uani 1 1 d . . .
H26 H 0.7605 0.2401 -0.1891 0.031 Uiso 1 1 calc R . .
C27 C 0.8624(6) 0.4135(5) -0.0154(4) 0.0166(10) Uani 1 1 d . . .
H27A H 0.8396 0.4006 0.0505 0.020 Uiso 1 1 calc R . .
H27B H 0.9364 0.3335 -0.0419 0.020 Uiso 1 1 calc R . .
C28 C 0.9353(6) 0.5153(5) -0.0278(3) 0.0162(10) Uani 1 1 d . . .
H28A H 0.8599 0.5981 -0.0079 0.019 Uiso 1 1 calc R . .
H28B H 0.9732 0.5206 -0.0928 0.019 Uiso 1 1 calc R . .
C6A C 0.6932(10) 0.5949(9) 0.2561(6) 0.028(3) Uani 0.667(6) 1 d PD A 1
F8A F 0.8259(8) 0.5003(7) 0.2397(5) 0.0412(16) Uani 0.667(6) 1 d PD A 1
F9A F 0.5889(9) 0.5362(7) 0.2841(5) 0.0488(18) Uani 0.667(6) 1 d PD A 1
C7A C 0.6887(9) 0.6778(8) 0.3353(6) 0.0256(17) Uani 0.667(6) 1 d PD A 1
F10A F 0.5647(9) 0.7789(7) 0.3419(6) 0.0298(16) Uani 0.667(6) 1 d PD A 1
F11A F 0.8068(7) 0.7189(6) 0.3197(4) 0.0391(14) Uani 0.667(6) 1 d PD A 1
C8A C 0.6927(15) 0.6144(12) 0.4296(7) 0.037(2) Uani 0.667(6) 1 d PD A 1
F12A F 0.5668(15) 0.5902(13) 0.4581(6) 0.053(2) Uani 0.667(6) 1 d PD A 1
F13A F 0.7097(10) 0.6908(7) 0.4896(5) 0.0545(18) Uani 0.667(6) 1 d PD A 1
F14A F 0.8070(16) 0.5076(10) 0.4228(14) 0.067(4) Uani 0.667(6) 1 d PD A 1
C6B C 0.745(2) 0.5968(16) 0.2454(11) 0.028(3) Uani 0.33 1 d PD A 2
F8B F 0.8599(13) 0.6309(11) 0.2647(7) 0.0412(16) Uani 0.33 1 d PD A 2
F9B F 0.789(2) 0.4702(16) 0.2341(12) 0.0488(18) Uani 0.33 1 d PD A 2
C7B C 0.6229(18) 0.6318(14) 0.3251(11) 0.0256(17) Uani 0.33 1 d PD A 2
F10B F 0.542(2) 0.7541(15) 0.3252(14) 0.0298(16) Uani 0.33 1 d PD A 2
F11B F 0.5220(14) 0.5749(14) 0.3217(10) 0.0391(14) Uani 0.33 1 d PD A 2
C8B C 0.677(3) 0.601(2) 0.4190(13) 0.037(2) Uani 0.33 1 d PD A 2
F12B F 0.562(3) 0.615(3) 0.4835(15) 0.053(2) Uani 0.33 1 d PD A 2
F13B F 0.745(2) 0.6765(16) 0.4432(10) 0.0545(18) Uani 0.33 1 d PD A 2
F14B F 0.769(4) 0.485(2) 0.428(3) 0.067(4) Uani 0.33 1 d PD A 2

loop_
_atom_site_aniso_label
_atom_site_aniso_U_11
_atom_site_aniso_U_22
_atom_site_aniso_U_33
_atom_site_aniso_U_23
_atom_site_aniso_U_13
_atom_site_aniso_U_12
Ag1 0.0214(2) 0.0180(2) 0.0195(2) 0.00334(14) -0.00080(15) -0.00849(16)
Ag2 0.0220(2) 0.0175(2) 0.0252(2) 0.00077(15) -0.00652(16) -0.00436(16)
S1 0.0151(6) 0.0151(6) 0.0207(6) 0.0022(4) -0.0013(5) -0.0066(4)
S2 0.0152(6) 0.0173(6) 0.0181(6) 0.0016(4) -0.0011(4) -0.0084(5)
F1 0.0303(19) 0.046(2) 0.0288(18) -0.0060(15) 0.0050(15) -0.0276(17)
F2 0.0254(18) 0.034(2) 0.0311(19) 0.0096(15) 0.0026(15) 0.0031(15)
F3 0.034(2) 0.027(2) 0.034(2) 0.0042(15) -0.0100(16) 0.0007(15)
F4 0.045(2) 0.042(2) 0.034(2) -0.0027(16) -0.0028(17) -0.0314(18)
F5 0.057(3) 0.072(3) 0.028(2) -0.0006(19) 0.0111(19) -0.043(2)
F6 0.066(3) 0.040(3) 0.038(2) -0.0087(18) 0.015(2) 0.000(2)
F7 0.061(3) 0.066(3) 0.0213(19) -0.0033(18) -0.0067(18) -0.027(2)
O1 0.023(2) 0.023(2) 0.026(2) 0.0012(15) 0.0025(16) -0.0114(16)
O2 0.027(2) 0.019(2) 0.029(2) -0.0008(16) 0.0026(17) -0.0098(16)
O3 0.032(2) 0.027(2) 0.023(2) 0.0042(16) -0.0014(17) -0.0122(18)
O4 0.049(3) 0.017(2) 0.043(3) 0.0118(18) -0.027(2) -0.0114(19)
C1 0.022(3) 0.023(3) 0.018(3) 0.001(2) -0.003(2) -0.011(2)
C2 0.022(3) 0.019(3) 0.024(3) 0.002(2) -0.001(2) -0.007(2)
C3 0.025(3) 0.022(3) 0.027(3) 0.002(2) 0.000(2) -0.013(2)
C4 0.041(4) 0.031(4) 0.023(3) -0.003(2) 0.005(3) -0.015(3)
C5 0.042(4) 0.019(3) 0.019(3) 0.001(2) -0.011(2) -0.004(2)
C11 0.021(3) 0.025(3) 0.023(3) 0.004(2) -0.003(2) -0.010(2)
C12 0.033(3) 0.025(3) 0.028(3) 0.006(2) -0.010(3) -0.013(2)
C13 0.057(5) 0.038(4) 0.029(3) 0.010(3) -0.010(3) -0.021(3)
C14 0.059(5) 0.042(4) 0.025(3) 0.001(3) -0.012(3) -0.025(3)
C15 0.059(5) 0.023(4) 0.031(3) -0.002(2) -0.005(3) -0.021(3)
C16 0.043(4) 0.025(3) 0.022(3) 0.001(2) -0.003(3) -0.018(3)
C17 0.019(3) 0.017(3) 0.025(3) 0.004(2) 0.001(2) -0.010(2)
C18 0.023(3) 0.017(3) 0.022(3) 0.001(2) 0.000(2) -0.011(2)
C21 0.016(3) 0.023(3) 0.018(3) 0.002(2) -0.003(2) -0.006(2)
C22 0.026(3) 0.021(3) 0.025(3) 0.002(2) -0.001(2) -0.012(2)
C23 0.040(4) 0.028(3) 0.022(3) 0.007(2) 0.000(3) -0.011(3)
C24 0.041(4) 0.032(4) 0.016(3) 0.003(2) -0.002(3) -0.008(3)
C25 0.052(4) 0.028(4) 0.028(3) -0.002(2) -0.003(3) -0.019(3)
C26 0.034(3) 0.020(3) 0.027(3) 0.000(2) -0.005(2) -0.013(2)
C27 0.016(2) 0.017(3) 0.019(2) 0.0023(19) -0.0025(19) -0.008(2)
C28 0.016(2) 0.015(3) 0.020(3) 0.0058(18) -0.004(2) -0.0087(19)
C6A 0.042(7) 0.018(4) 0.025(4) 0.003(3) -0.007(5) -0.013(4)
F8A 0.043(4) 0.035(4) 0.025(3) 0.009(2) -0.004(2) 0.013(2)
F9A 0.083(5) 0.043(4) 0.039(3) 0.013(3) -0.019(3) -0.041(4)
C7A 0.033(5) 0.017(4) 0.026(4) 0.005(3) -0.008(3) -0.006(3)
F10A 0.044(4) 0.016(4) 0.027(4) -0.006(2) -0.005(2) -0.007(2)
F11A 0.035(3) 0.052(4) 0.041(3) 0.015(3) -0.015(2) -0.025(3)
C8A 0.051(5) 0.037(5) 0.019(4) 0.002(3) -0.002(3) -0.011(4)
F12A 0.078(4) 0.059(7) 0.028(6) 0.000(4) 0.003(5) -0.038(4)
F13A 0.090(5) 0.057(4) 0.027(4) 0.001(4) -0.011(4) -0.036(4)
F14A 0.094(9) 0.047(5) 0.029(3) 0.021(4) 0.001(6) 0.012(5)
C6B 0.042(7) 0.018(4) 0.025(4) 0.003(3) -0.007(5) -0.013(4)
F8B 0.043(4) 0.035(4) 0.025(3) 0.009(2) -0.004(2) 0.013(2)
F9B 0.083(5) 0.043(4) 0.039(3) 0.013(3) -0.019(3) -0.041(4)
C7B 0.033(5) 0.017(4) 0.026(4) 0.005(3) -0.008(3) -0.006(3)
F10B 0.044(4) 0.016(4) 0.027(4) -0.006(2) -0.005(2) -0.007(2)
F11B 0.035(3) 0.052(4) 0.041(3) 0.015(3) -0.015(2) -0.025(3)
C8B 0.051(5) 0.037(5) 0.019(4) 0.002(3) -0.002(3) -0.011(4)
F12B 0.078(4) 0.059(7) 0.028(6) 0.000(4) 0.003(5) -0.038(4)
F13B 0.090(5) 0.057(4) 0.027(4) 0.001(4) -0.011(4) -0.036(4)
F14B 0.094(9) 0.047(5) 0.029(3) 0.021(4) 0.001(6) 0.012(5)

loop_
_geom_bond_atom_site_label_1
_geom_bond_atom_site_label_2
_geom_bond_site_symmetry_1
_geom_bond_site_symmetry_2
_geom_bond_distance
_geom_bond_publ_flag
Ag1 O4 . . 2.268(4) y
Ag1 O1 . . 2.359(4) y
Ag1 O2 . 2_675 2.372(4) y
Ag1 S1 . . 2.6543(13) y
Ag1 Ag1 . 2_675 2.8668(8) y
Ag1 Ag2 . . 3.1594(5) y
Ag2 O3 . . 2.313(4) y
Ag2 S1 . 2_675 2.4643(13) y
Ag2 S2 . . 2.5252(13) y
S1 C11 . . 1.780(6) y
S1 C17 . . 1.814(5) y
S1 Ag2 . 2_675 2.4643(13) y
S2 C21 . . 1.775(5) y
S2 C27 . . 1.824(5) y
F1 C2 . . 1.363(6) y
F2 C2 . . 1.343(6) y
F3 C3 . . 1.336(7) y
F4 C3 . . 1.347(6) y
F5 C4 . . 1.313(8) y
F6 C4 . . 1.311(8) y
F7 C4 . . 1.340(8) y
O1 C1 . . 1.247(7) y
O2 C1 . . 1.245(7) y
O2 Ag1 . 2_675 2.372(4) y
O3 C5 . . 1.240(8) y
O4 C5 . . 1.245(8) y
C1 C2 . . 1.563(7) y
C2 C3 . . 1.541(8) y
C3 C4 . . 1.539(8) y
C5 C6b . . 1.563(16) y
C5 C6a . . 1.574(10) y
C11 C12 . . 1.386(8) y
C11 C16 . . 1.397(8) y
C12 C13 . . 1.381(9) y
C12 H12 . . 0.95 ?
C13 C14 . . 1.383(10) y
C13 H13 . . 0.95 ?
C14 C15 . . 1.378(9) y
C14 H14 . . 0.95 ?
C15 C16 . . 1.393(9) y
C15 H15 . . 0.95 ?
C16 H16 . . 0.95 ?
C17 C18 . . 1.518(7) y
C17 H17a . . 0.99 ?
C17 H17b . . 0.99 ?
C18 C18 . 2_775 1.521(10) y
C18 H18a . . 0.99 ?
C18 H18b . . 0.99 ?
C21 C26 . . 1.382(8) y
C21 C22 . . 1.408(8) y
C22 C23 . . 1.380(8) y
C22 H22 . . 0.95 ?
C23 C24 . . 1.394(9) y
C23 H23 . . 0.95 ?
C24 C25 . . 1.384(9) y
C24 H24 . . 0.95 ?
C25 C26 . . 1.372(9) y
C25 H25 . . 0.95 ?
C26 H26 . . 0.95 ?
C27 C28 . . 1.521(7) y
C27 H27a . . 0.99 ?
C27 H27b . . 0.99 ?
C28 C28 . 2_765 1.522(10) y
C28 H28a . . 0.99 ?
C28 H28b . . 0.99 ?
C6a F8a . . 1.349(9) y
C6a F9a . . 1.38(1) y
C6a C7a . . 1.514(12) y
C7a F10a . . 1.332(9) y
C7a F11a . . 1.343(9) y
C7a C8a . . 1.552(12) y
C8a F14a . . 1.319(10) y
C8a F13a . . 1.322(10) y
C8a F12a . . 1.328(11) y
C6b F8b . . 1.343(15) y
C6b F9b . . 1.352(14) y
C6b C7b . . 1.500(17) y
C7b F11b . . 1.330(14) y
C7b F10b . . 1.333(14) y
C7b C8b . . 1.547(17) y
C8b F14b . . 1.319(14) y
C8b F13b . . 1.319(15) y
C8b F12b . . 1.321(14) y
